data_2108907
loop_
_publ_author_name
'Shteingolts, Sergey A.'
'Voronina, Julia K.'
'Saifina, Liliya F.'
'Shulaeva, Marina M.'
'Semenov, Vyacheslav E.'
'Fayzullin, Robert R.'

_publ_section_title
;
 On the transfer of theoretical multipole parameters for restoring static
 electron density and revealing and treating atomic anharmonic motion.
 Features of chemical bonding in crystals of an isocyanuric acid
 derivative
;
_journal_coeditor_code PX5043
_journal_issue 6
_journal_name_full 'Acta Crystallographica Section B'
_journal_page_first 871
_journal_page_last 891
_journal_paper_doi 10.1107/S2052520621009690
_journal_volume 77
_journal_year 2021
_chemical_formula_moiety 'C12 H19 N3 O8 S'
_chemical_formula_sum 'C12 H19 N3 O8 S'
_chemical_formula_weight 365.36
_chemical_melting_point 393
_chemical_name_systematic 1-{2-[2-(methoxycarbonylmethylsulfonyl)ethoxy]ethyl}-3,5-dimethylisocyanurate
_space_group_crystal_system monoclinic
_space_group_IT_number 14
_space_group_name_Hall '-P 2ybc'
_space_group_name_H-M_alt 'P 1 21/c 1'
_atom_sites_solution_hydrogens difmap
_atom_sites_solution_primary direct
_atom_sites_solution_secondary difmap
_audit_creation_method
;
MoPro [version of June 2021] (Jelsch, Guillot et al., 2005)
;
_cell_angle_alpha 90
_cell_angle_beta 110.575(2)
_cell_angle_gamma 90
_cell_formula_units_Z 4
_cell_length_a 11.2921(5)
_cell_length_b 17.8132(8)
_cell_length_c 8.3448(4)
_cell_measurement_reflns_used 9891
_cell_measurement_temperature 100.0(5)
_cell_measurement_theta_max 48.03
_cell_measurement_theta_min 2.24
_cell_volume 1571.47(13)
_computing_cell_refinement 'APEX3 v2019.11-0 (Bruker AXS)'
_computing_data_collection 'APEX3 v2019.11-0 (Bruker AXS)'
_computing_data_reduction 'APEX3 v2019.11-0 (Bruker AXS)'
_computing_molecular_graphics
;
MoProViewer v.1.2000 (Jelsch, Guillot et al., 2005); 
3DPlot v.2.5.25 (Stash & Tsirelson, 2014); 
TrajPlot v1.4.0.2 (Stash & Tsirelson, 2014); 
WinGX v.2021.3 & ORTEP-3 v.2014.1 (Farrugia, 2012); 
Mercury 2020.3.0 (Macrae, 2020) 
;
_computing_publication_material
;
WinXPRO v.3.4.41 (Stash & Tsirelson, 2014); 
VMoPro [version of June 2021] (Jelsch, Guillot et al., 2005); 
PLATON [version of June 14th, 2021] (Spek, 2009) 
;
_computing_structure_refinement
;
SHELXL-2018/3 (Sheldrick, 2015) 
 for Independent Atom Model refinement; 
MoPro [version of June 2021] (Jelsch, Guillot et al., 2005) 
 for refinement within the Hansen-Coppens multipole formalism 
;
_computing_structure_solution 'SHELXT-2018/2 (Sheldrick, 2015)'
_diffrn_ambient_temperature 100.0(5)
_diffrn_detector 'CCD plate'
_diffrn_measured_fraction_theta_max 0.963
_diffrn_measurement_device 'four-circle diffractometer'
_diffrn_measurement_device_type 'Bruker KAPPA APEX II'
_diffrn_measurement_method '\w and \f scans'
_diffrn_radiation_monochromator graphite
_diffrn_radiation_probe x-ray
_diffrn_radiation_type MoK\a
_diffrn_radiation_wavelength 0.71073
_diffrn_reflns_av_R_equivalents 0.0296
_diffrn_reflns_av_unetI/netI 0.0213
_diffrn_reflns_Laue_measured_fraction_max 0.963
_diffrn_reflns_limit_h_max 25
_diffrn_reflns_limit_h_min -25
_diffrn_reflns_limit_k_max 38
_diffrn_reflns_limit_k_min -41
_diffrn_reflns_limit_l_max 18
_diffrn_reflns_limit_l_min -17
_diffrn_reflns_number 180475
_diffrn_reflns_point_group_measured_fraction_max 0.963
_diffrn_reflns_theta_max 54.964
_diffrn_reflns_theta_min 1.926
_diffrn_source 'sealed x-ray tube'
_diffrn_source_type 'Siemens sealed x-ray tube'
_exptl_absorpt_coefficient_mu 0.255
_exptl_absorpt_correction_T_max 0.9074
_exptl_absorpt_correction_T_min 0.8763
_exptl_absorpt_correction_type numerical
_exptl_absorpt_process_details
;
SADABS-2016/2 (Stalke et al., 2015)

 Equivalent reflections defined by point group 2/m for scaling and error model
 Restraint esd for equal adjacent scale factors =  0.0050
 Maximum odd and even orders for spherical harmonics =   1   4
 130667 reflections employed for parameter determination
 Effective data to parameter ratio =   14.14
 wR2(int) =  0.0477 (selected reflections only, before parameter refinement)
 wR2(int) =  0.0436 (selected reflections only, after parameter refinement)

 Run 2theta R(int) Incid. factors Diffr. factors    K      g   I/s(lim) Total I>2sig(I)
   1  -7.5  0.0220  0.593 - 0.630  0.991 - 1.011  0.797  0.0176  56.7    6018    5350
   2   7.5  0.0223  0.593 - 0.614  0.989 - 1.011  0.701  0.0176  56.7    3195    2781
   3  47.5  0.0317  0.604 - 0.636  0.985 - 1.011  0.641  0.0176  56.7   20772   16058
   4 -10.0  0.0216  0.591 - 0.611  0.991 - 1.011  0.683  0.0176  56.7    1674    1468
   5  35.0  0.0293  0.584 - 0.611  0.985 - 1.011  0.663  0.0176  56.7   15219   12134
   6  42.5  0.0443  0.564 - 0.627  0.991 - 1.011  0.684  0.0176  56.7   12933    9246
   7  35.0  0.0239  0.578 - 0.618  0.994 - 1.011  0.675  0.0176  56.7    8562    7170
   8  27.5  0.0240  0.587 - 0.661  0.985 - 1.011  0.663  0.0176  56.7   12387   10378
   9 -27.5  0.0243  0.586 - 0.619  0.988 - 1.011  0.713  0.0176  56.7   10333    8724
  10 -10.0  0.0256  0.604 - 0.632  0.991 - 1.011  0.687  0.0176  56.7    2582    2251
  11 -52.5  0.0336  0.608 - 0.635  0.987 - 1.011  0.639  0.0176  56.7    3692    2871
  12 -65.0  0.0483  0.595 - 0.631  0.996 - 1.011  0.752  0.0176  56.7    3126    2116
  13 -85.0  0.0855  0.646 - 0.676  0.986 - 1.011  0.660  0.0176  56.7   10184    5134
  14 -57.5  0.0345  0.635 - 0.729  0.991 - 1.011  0.731  0.0176  56.7    4790    3555
  15 -75.0  0.0565  0.606 - 0.642  0.985 - 1.011  0.619  0.0176  56.7   27040   17030
  16  60.0  0.0320  0.611 - 0.657  0.983 - 1.010  0.634  0.0176  56.7   20189   15304
  17  75.0  0.0536  0.597 - 0.674  0.984 - 1.010  0.609  0.0176  56.7   20715   13600
  18  40.0  0.0356  0.578 - 0.588  1.002 - 1.011  0.671  0.0176  56.7     211     160
  19  40.0  0.0430  0.596 - 0.606  0.998 - 1.011  0.659  0.0176  56.7     222     150
  20  40.0  0.0458  0.597 - 0.612  1.000 - 1.008  0.794  0.0176  56.7     235     162

 Estimated minimum and maximum transmission:  0.8763  0.9074
 Additional spherical absorption correction applied with mu*r =  0.0440
 Lambda/2 correction factor = 0.00150
;
_exptl_crystal_colour colorless
_exptl_crystal_density_diffrn 1.544
_exptl_crystal_density_method 'not measured'
_exptl_crystal_description prism
_exptl_crystal_F_000 768
_exptl_crystal_recrystallization_method
;
slow evaporation of a benzene / ethyl acetate solution at room temperature
;
_exptl_crystal_size_max 0.309
_exptl_crystal_size_mid 0.300
_exptl_crystal_size_min 0.222
_refine_diff_density_max 0.2560
_refine_diff_density_min -0.3038
_refine_diff_density_rms 0.0385
_refine_ls_extinction_method none
_refine_ls_goodness_of_fit_ref 1.389
_refine_ls_hydrogen_treatment refxyz
_refine_ls_matrix_type full
_refine_ls_number_parameters 150
_refine_ls_number_reflns 12487
_refine_ls_number_restraints 0
_refine_ls_R_factor_gt 0.0205
_refine_ls_shift/su_max 0.00081
_refine_ls_shift/su_mean 0.000
_refine_ls_structure_factor_coef F
_refine_ls_weighting_details 'weight w was equal to 1/\s^2^(F^1^)'
_refine_ls_weighting_scheme sigma
_refine_ls_wR_factor_gt 0.0112
_reflns_Friedel_coverage 0.000
_reflns_number_gt 12487
_reflns_number_total 19390
_reflns_threshold_expression 'I > 3\s(I)'
_cod_data_source_file px5043sup1.cif
_cod_data_source_block I
_cod_original_sg_symbol_H-M 'P 21/c'
_cod_database_code 2108907

loop_
_symmetry_equiv_pos_as_xyz
'x, y, z'
'-x, y+1/2, -z+1/2'
'-x, -y, -z'
'x, -y+1/2, z+1/2'

loop_
_atom_local_axes_atom_label
_atom_local_axes_atom0
_atom_local_axes_ax1
_atom_local_axes_ax2
_atom_local_axes_atom1
_atom_local_axes_atom2
S1 C11 X Y S1 C12
O2 C2 X Y O2 N3
O4 C4 X Y O4 N3
O6 C6 X Y O6 N5
O9 C10 X Y O9 C8
O1 S1 X Y O1 O3
O3 S1 X Y O3 O1
O5 C13 X Y O5 O14
O14 C13 X Y O14 O5
N1 C6 X Y N1 C2
N3 C4 X Y N3 C2
N5 C4 X Y N5 C6
C2 O2 X Y C2 N3
C4 O4 X Y C4 N5
C6 O6 X Y C6 N5
C3 N3 Z X C3 O4
C5 N5 Z X C5 O4
C7 N1 X Y C7 C8
C8 O9 X Y C8 C7
C10 O9 X Y C10 C11
C11 S1 X Y C11 C10
C12 S1 X Y C12 C13
C13 O5 X Y C13 O14
C15 O14 Z X C15 O5
H3A C3 Z X H3A N3
H3B C3 Z X H3B N3
H3C C3 Z X H3C N3
H5A C5 Z X H5A N5
H5B C5 Z X H5B N5
H5C C5 Z X H5C N5
H7A C7 Z X H7A N1
H7B C7 Z X H7B N1
H8A C8 Z X H8A O9
H8B C8 Z X H8B O9
H10A C10 Z X H10A O9
H10B C10 Z X H10B O9
H11A C11 Z X H11A S1
H11B C11 Z X H11B S1
H12A C12 Z X H12A S1
H12B C12 Z X H12B S1
H15A C15 Z X H15A O14
H15B C15 Z X H15B O14
H15C C15 Z X H15C O14

loop_
_atom_rho_multipole_atom_label
_atom_rho_multipole_coeff_Pv
_atom_rho_multipole_coeff_P00
_atom_rho_multipole_coeff_P11
_atom_rho_multipole_coeff_P1-1
_atom_rho_multipole_coeff_P10
_atom_rho_multipole_coeff_P20
_atom_rho_multipole_coeff_P21
_atom_rho_multipole_coeff_P2-1
_atom_rho_multipole_coeff_P22
_atom_rho_multipole_coeff_P2-2
_atom_rho_multipole_coeff_P30
_atom_rho_multipole_coeff_P31
_atom_rho_multipole_coeff_P3-1
_atom_rho_multipole_coeff_P32
_atom_rho_multipole_coeff_P3-2
_atom_rho_multipole_coeff_P33
_atom_rho_multipole_coeff_P3-3
_atom_rho_multipole_coeff_P40
_atom_rho_multipole_coeff_P41
_atom_rho_multipole_coeff_P4-1
_atom_rho_multipole_coeff_P42
_atom_rho_multipole_coeff_P4-2
_atom_rho_multipole_coeff_P43
_atom_rho_multipole_coeff_P4-3
_atom_rho_multipole_coeff_P44
_atom_rho_multipole_coeff_P4-4
_atom_rho_multipole_kappa
_atom_rho_multipole_kappa_prime1
_atom_rho_multipole_radial_slater_n0
_atom_rho_multipole_radial_slater_zeta0
_atom_rho_multipole_radial_slater_n1
_atom_rho_multipole_radial_slater_zeta1
_atom_rho_multipole_radial_slater_n2
_atom_rho_multipole_radial_slater_zeta2
_atom_rho_multipole_radial_slater_n3
_atom_rho_multipole_radial_slater_zeta3
_atom_rho_multipole_radial_slater_n4
_atom_rho_multipole_radial_slater_zeta4
S1 6.48(5) 0. 0.029(7) 0.014(6) 0.007(5) 0.068(7) 0.018(6) -0.002(5) 0.014(7) 0.008(6) -0.016(8) -0.421(10) -0.553(11) -0.006(7) 0.007(7) 0.458(9) 0.153(7) 0.152(11) 0.003(9) -0.005(9) -0.082(10) 0.216(11) 0.014(9) -0.018(9) 0.165(9) 0.122(9) 0.939(2) 1.056263 4 3.612 4 3.612 4 3.612 6 3.612 8 3.612
O2 6.038(15) 0. -0.102(9) -0.007(8) 0. -0.084(8) 0. 0. -0.053(7) 0.001(9) 0. -0.018(6) 0.001(5) 0. 0. 0.019(5) 0.000(5) 0. 0. 0. 0. 0. 0. 0. 0. 0. 0.9964(10) 1.099436 2 4.497 2 4.497 2 4.497 3 4.497 4 4.497
O4 6.044(16) 0. -0.111(9) 0.011(9) 0. -0.083(9) 0. 0. -0.050(8) 0.007(9) 0. -0.017(6) 0.006(6) 0. 0. 0.024(6) 0.002(6) 0. 0. 0. 0. 0. 0. 0. 0. 0. 0.9964(10) 1.099436 2 4.497 2 4.497 2 4.497 3 4.497 4 4.497
O6 6.003(15) 0. -0.110(8) -0.001(7) 0. -0.071(7) 0. 0. -0.066(7) -0.007(8) 0. -0.016(5) 0.002(5) 0. 0. 0.024(5) -0.003(5) 0. 0. 0. 0. 0. 0. 0. 0. 0. 0.9964(10) 1.099436 2 4.497 2 4.497 2 4.497 3 4.497 4 4.497
O9 6.295(19) 0. -0.039(7) -0.037(8) 0. 0.057(8) 0. 0. -0.011(8) 0.022(8) 0. -0.021(5) -0.043(5) 0. 0. 0.100(5) 0.027(5) 0. 0. 0. 0. 0. 0. 0. 0. 0. 0.9732(17) 1.130451 2 4.497 2 4.497 2 4.497 3 4.497 4 4.497
O1 6.166(15) 0. -0.140(6) 0. 0. 0.055(6) 0. 0. -0.073(6) 0. 0. -0.003(4) 0. 0. 0. 0.020(4) 0. 0. 0. 0. 0. 0. 0. 0. 0. 0. 0.9644(11) 1.107269 2 4.497 2 4.497 2 4.497 3 4.497 4 4.497
O3 6.173(15) 0. -0.144(7) 0. 0. 0.055(7) 0. 0. -0.079(6) 0. 0. -0.002(5) 0. 0. 0. 0.011(5) 0. 0. 0. 0. 0. 0. 0. 0. 0. 0. 0.9644(11) 1.107269 2 4.497 2 4.497 2 4.497 3 4.497 4 4.497
O5 6.10(2) 0. -0.051(10) 0.010(7) 0. -0.128(9) 0. 0. -0.049(8) 0.018(7) 0. 0.000(6) 0.002(5) 0. 0. 0.028(5) -0.005(5) 0. 0. 0. 0. 0. 0. 0. 0. 0. 0.9767(17) 1.096342 2 4.497 2 4.497 2 4.497 3 4.497 4 4.497
O14 6.071(19) 0. -0.018(8) -0.085(7) 0. 0.033(8) 0. 0. -0.007(7) 0.026(7) 0. 0.003(5) -0.033(5) 0. 0. 0.081(5) 0.012(5) 0. 0. 0. 0. 0. 0. 0. 0. 0. 0.9878(17) 1.138953 2 4.497 2 4.497 2 4.497 3 4.497 4 4.497
N1 4.85(3) 0. -0.002(7) -0.001(7) 0. 0.001(6) 0. 0. 0.004(7) 0.031(7) 0. 0.007(5) 0.015(5) 0. 0. 0.166(6) -0.010(6) 0. 0. 0. 0. 0. 0. 0. 0. 0. 0.9994(19) 1.131150 2 3.811 2 3.811 2 3.811 3 3.811 4 3.811
N3 4.84(3) 0. -0.027(8) 0.033(7) 0. 0.006(7) 0. 0. -0.009(7) 0.007(8) 0. 0.024(5) 0.025(5) 0. 0. 0.161(6) -0.013(6) 0. 0. 0. 0. 0. 0. 0. 0. 0. 0.9994(19) 1.131150 2 3.811 2 3.811 2 3.811 3 3.811 4 3.811
N5 4.83(3) 0. 0.019(7) 0.013(7) 0. 0.014(6) 0. 0. -0.005(7) 0.008(7) 0. 0.002(5) 0.008(5) 0. 0. 0.154(6) -0.015(6) 0. 0. 0. 0. 0. 0. 0. 0. 0. 0.9994(19) 1.131150 2 3.811 2 3.811 2 3.811 3 3.811 4 3.811
C2 4.23(3) 0. 0.141(10) -0.006(8) 0. -0.317(9) 0. 0. 0.149(9) 0.006(9) 0. -0.005(8) 0.027(7) 0. 0. 0.451(12) -0.006(11) 0. 0. 0. 0. 0. 0. 0. 0. 0. 0.975(3) 0.858757 2 3.130 2 3.130 2 3.130 3 3.130 4 3.130
C4 4.22(3) 0. 0.096(10) -0.025(8) 0. -0.311(9) 0. 0. 0.156(10) 0.020(9) 0. 0.016(8) 0.005(8) 0. 0. 0.459(12) 0.008(11) 0. 0. 0. 0. 0. 0. 0. 0. 0. 0.975(3) 0.858757 2 3.130 2 3.130 2 3.130 3 3.130 4 3.130
C6 4.22(3) 0. 0.119(10) -0.014(8) 0. -0.302(9) 0. 0. 0.129(9) -0.004(9) 0. -0.003(8) -0.006(7) 0. 0. 0.476(12) 0.001(11) 0. 0. 0. 0. 0. 0. 0. 0. 0. 0.975(3) 0.858757 2 3.130 2 3.130 2 3.130 3 3.130 4 3.130
C3 4.37(3) 0. 0. 0. -0.141(7) -0.115(8) 0. 0. 0. 0. 0.352(9) 0. 0. 0. 0. -0.086(8) 0.076(8) 0. 0. 0. 0. 0. 0. 0. 0. 0. 0.974(2) 0.940637 2 3.130 2 3.130 2 3.130 3 3.130 4 3.130
C5 4.43(3) 0. 0. 0. -0.126(7) -0.077(8) 0. 0. 0. 0. 0.359(9) 0. 0. 0. 0. -0.061(7) -0.009(8) 0. 0. 0. 0. 0. 0. 0. 0. 0. 0.974(2) 0.940637 2 3.130 2 3.130 2 3.130 3 3.130 4 3.130
C7 4.12(3) 0. -0.091(7) -0.056(9) 0. 0.064(9) 0. 0. -0.085(8) 0.008(7) 0. -0.172(8) -0.227(8) 0. 0. 0.215(8) 0.040(6) 0. 0. 0. 0. 0. 0. 0. 0. 0. 0.995(3) 0.941213 2 3.130 2 3.130 2 3.130 3 3.130 4 3.130
C8 4.03(2) 0. -0.123(8) -0.051(9) 0. 0.059(9) 0. 0. -0.098(9) 0.029(7) 0. -0.187(8) -0.265(8) 0. 0. 0.230(8) 0.077(8) 0. 0. 0. 0. 0. 0. 0. 0. 0. 0.999(2) 0.891299 2 3.130 2 3.130 2 3.130 3 3.130 4 3.130
C10 4.01(2) 0. -0.085(8) -0.106(11) 0. 0.042(9) 0. 0. -0.049(9) 0.038(8) 0. -0.203(8) -0.199(9) 0. 0. 0.221(8) 0.099(8) 0. 0. 0. 0. 0. 0. 0. 0. 0. 0.999(2) 0.891299 2 3.130 2 3.130 2 3.130 3 3.130 4 3.130
C11 3.95(3) 0. -0.187(9) 0.004(10) 0. 0.088(9) 0. 0. -0.131(9) -0.021(9) 0. -0.093(9) -0.271(8) 0. 0. 0.184(9) 0.000(8) 0. 0. 0. 0. 0. 0. 0. 0. 0. 0.997(3) 0.909344 2 3.130 2 3.130 2 3.130 3 3.130 4 3.130
C12 3.75(3) 0. -0.107(8) -0.078(9) 0. 0.071(8) 0. 0. -0.068(8) 0.014(8) 0. -0.082(8) -0.192(8) 0. 0. 0.153(8) 0.014(7) 0. 0. 0. 0. 0. 0. 0. 0. 0. 1.013(3) 0.940731 2 3.130 2 3.130 2 3.130 3 3.130 4 3.130
C13 4.16(4) 0. 0.114(12) -0.043(9) 0. -0.356(10) 0. 0. 0.108(10) 0.021(9) 0. 0.017(8) 0.005(7) 0. 0. 0.439(13) 0.025(9) 0. 0. 0. 0. 0. 0. 0. 0. 0. 0.975(3) 0.856691 2 3.130 2 3.130 2 3.130 3 3.130 4 3.130
C15 4.34(2) 0. 0. 0. -0.152(7) -0.151(7) 0. 0. 0. 0. 0.312(8) 0. 0. 0. 0. -0.251(7) 0.024(8) 0. 0. 0. 0. 0. 0. 0. 0. 0. 0.974(2) 0.940637 2 3.130 2 3.130 2 3.130 3 3.130 4 3.130
H3A 0.811(7) 0. 0. 0. 0.145(4) 0. 0. 0. 0. 0. 0. 0. 0. 0. 0. 0. 0. 0. 0. 0. 0. 0. 0. 0. 0. 0. 1.144869 1.238434 1 2.000 1 2.000 2 2.000 2 2.000 2 2.000
H3B 0.806(7) 0. 0. 0. 0.125(4) 0. 0. 0. 0. 0. 0. 0. 0. 0. 0. 0. 0. 0. 0. 0. 0. 0. 0. 0. 0. 0. 1.144869 1.238434 1 2.000 1 2.000 2 2.000 2 2.000 2 2.000
H3C 0.806(7) 0. 0. 0. 0.135(4) 0. 0. 0. 0. 0. 0. 0. 0. 0. 0. 0. 0. 0. 0. 0. 0. 0. 0. 0. 0. 0. 1.144869 1.238434 1 2.000 1 2.000 2 2.000 2 2.000 2 2.000
H5A 0.824(7) 0. 0. 0. 0.129(4) 0. 0. 0. 0. 0. 0. 0. 0. 0. 0. 0. 0. 0. 0. 0. 0. 0. 0. 0. 0. 0. 1.144869 1.238434 1 2.000 1 2.000 2 2.000 2 2.000 2 2.000
H5B 0.817(7) 0. 0. 0. 0.130(4) 0. 0. 0. 0. 0. 0. 0. 0. 0. 0. 0. 0. 0. 0. 0. 0. 0. 0. 0. 0. 0. 1.144869 1.238434 1 2.000 1 2.000 2 2.000 2 2.000 2 2.000
H5C 0.805(7) 0. 0. 0. 0.128(4) 0. 0. 0. 0. 0. 0. 0. 0. 0. 0. 0. 0. 0. 0. 0. 0. 0. 0. 0. 0. 0. 1.144869 1.238434 1 2.000 1 2.000 2 2.000 2 2.000 2 2.000
H7A 0.903(6) 0. 0. 0. 0.114(4) 0. 0. 0. 0. 0. 0. 0. 0. 0. 0. 0. 0. 0. 0. 0. 0. 0. 0. 0. 0. 0. 1.137189 1.272845 1 2.000 1 2.000 2 2.000 2 2.000 2 2.000
H7B 0.889(6) 0. 0. 0. 0.112(4) 0. 0. 0. 0. 0. 0. 0. 0. 0. 0. 0. 0. 0. 0. 0. 0. 0. 0. 0. 0. 0. 1.137189 1.272845 1 2.000 1 2.000 2 2.000 2 2.000 2 2.000
H8A 0.890(6) 0. 0. 0. 0.103(4) 0. 0. 0. 0. 0. 0. 0. 0. 0. 0. 0. 0. 0. 0. 0. 0. 0. 0. 0. 0. 0. 1.149349 1.220117 1 2.000 1 2.000 2 2.000 2 2.000 2 2.000
H8B 0.899(6) 0. 0. 0. 0.120(4) 0. 0. 0. 0. 0. 0. 0. 0. 0. 0. 0. 0. 0. 0. 0. 0. 0. 0. 0. 0. 0. 1.149349 1.2201171 1 2.000 1 2.000 2 2.000 2 2.000 2 2.000
H10A 0.898(6) 0. 0. 0. 0.110(4) 0. 0. 0. 0. 0. 0. 0. 0. 0. 0. 0. 0. 0. 0. 0. 0. 0. 0. 0. 0. 0. 1.149349 1.220117 1 2.000 1 2.000 2 2.000 2 2.000 2 2.000
H10B 0.894(6) 0. 0. 0. 0.110(4) 0. 0. 0. 0. 0. 0. 0. 0. 0. 0. 0. 0. 0. 0. 0. 0. 0. 0. 0. 0. 0. 1.149349 1.220117 1 2.000 1 2.000 2 2.000 2 2.000 2 2.000
H11A 0.895(6) 0. 0. 0. 0.118(4) 0. 0. 0. 0. 0. 0. 0. 0. 0. 0. 0. 0. 0. 0. 0. 0. 0. 0. 0. 0. 0. 1.122841 1.275106 1 2.000 1 2.000 2 2.000 2 2.000 2 2.000
H11B 0.890(6) 0. 0. 0. 0.115(4) 0. 0. 0. 0. 0. 0. 0. 0. 0. 0. 0. 0. 0. 0. 0. 0. 0. 0. 0. 0. 0. 1.122841 1.275106 1 2.000 1 2.000 2 2.000 2 2.000 2 2.000
H12A 0.881(6) 0. 0. 0. 0.121(4) 0. 0. 0. 0. 0. 0. 0. 0. 0. 0. 0. 0. 0. 0. 0. 0. 0. 0. 0. 0. 0. 1.153680 1.306367 1 2.000 1 2.000 2 2.000 2 2.000 2 2.000
H12B 0.898(6) 0. 0. 0. 0.111(4) 0. 0. 0. 0. 0. 0. 0. 0. 0. 0. 0. 0. 0. 0. 0. 0. 0. 0. 0. 0. 0. 1.153680 1.306367 1 2.000 1 2.000 2 2.000 2 2.000 2 2.000
H15A 0.820(7) 0. 0. 0. 0.118(4) 0. 0. 0. 0. 0. 0. 0. 0. 0. 0. 0. 0. 0. 0. 0. 0. 0. 0. 0. 0. 0. 1.144869 1.238434 1 2.000 1 2.000 2 2.000 2 2.000 2 2.000
H15B 0.827(7) 0. 0. 0. 0.123(4) 0. 0. 0. 0. 0. 0. 0. 0. 0. 0. 0. 0. 0. 0. 0. 0. 0. 0. 0. 0. 0. 1.144869 1.238434 1 2.000 1 2.000 2 2.000 2 2.000 2 2.000
H15C 0.817(7) 0. 0. 0. 0.124(4) 0. 0. 0. 0. 0. 0. 0. 0. 0. 0. 0. 0. 0. 0. 0. 0. 0. 0. 0. 0. 0. 1.144869 1.238434 1 2.000 1 2.000 2 2.000 2 2.000 2 2.000

loop_
_atom_site_type_symbol
_atom_site_label
_atom_site_fract_x
_atom_site_fract_y
_atom_site_fract_z
_atom_site_U_iso_or_equiv
_atom_site_adp_type
_atom_site_occupancy
_atom_site_calc_flag
_atom_site_refinement_flags_posn
_atom_site_refinement_flags_adp
_atom_site_disorder_assembly
_atom_site_disorder_group
S S1 0.464163(6) 0.6223060(8) 0.361670(9) 0.013773(6) Uani 1 d . . . .
O O2 0.75455(2) 0.45539(3) 1.17134(5) 0.02282(3) Uani 1 d . . . .
O O4 0.89848(2) 0.34089(3) 0.78950(7) 0.02430(3) Uani 1 d . . . .
O O6 0.86540(2) 0.59448(2) 0.79017(5) 0.01779(2) Uani 1 d . . . .
O O9 0.58115(4) 0.623997(13) 0.77436(6) 0.01545(3) Uani 1 d . . . .
O O1 0.39821(2) 0.551928(19) 0.33923(3) 0.01678(3) Uani 1 d . . . .
O O3 0.439384(19) 0.669640(17) 0.21485(5) 0.01889(2) Uani 1 d . . . .
O O5 0.69410(4) 0.72814(3) 0.52276(3) 0.01834(4) Uani 1 d . . . .
O O14 0.81018(4) 0.65393(2) 0.41734(3) 0.01499(3) Uani 1 d . . . .
N N1 0.80194(2) 0.52647(2) 0.97591(4) 0.01294(2) Uani 1 d . . . .
N N3 0.83695(2) 0.39639(2) 0.99264(5) 0.01499(2) Uani 1 d . . . .
N N5 0.88746(2) 0.46785(2) 0.79006(4) 0.01369(2) Uani 1 d . . . .
C C2 0.79436(2) 0.458983(17) 1.05393(4) 0.01437(2) Uani 1 d . . . .
C C4 0.87472(2) 0.397568(17) 0.85258(4) 0.01503(2) Uani 1 d . . . .
C C6 0.852002(19) 0.534012(16) 0.84777(3) 0.012197(19) Uani 1 d . . . .
C C3 0.83493(2) 0.324510(19) 1.07591(4) 0.02198(3) Uani 1 d . . . .
C C5 0.92552(2) 0.470938(16) 0.63973(4) 0.01954(2) Uani 1 d . . . .
C C7 0.75037(3) 0.593259(17) 1.03173(4) 0.01634(2) Uani 1 d . . . .
C C8 0.60829(3) 0.599906(15) 0.94538(5) 0.01684(3) Uani 1 d . . . .
C C10 0.45003(3) 0.633613(16) 0.68675(5) 0.01820(3) Uani 1 d . . . .
C C11 0.43048(2) 0.674940(17) 0.52055(5) 0.01678(3) Uani 1 d . . . .
C C12 0.62829(3) 0.600377(16) 0.44227(3) 0.01304(2) Uani 1 d . . . .
C C13 0.71218(2) 0.668739(16) 0.46629(3) 0.01269(2) Uani 1 d . . . .
C C15 0.89649(3) 0.715481(17) 0.43315(4) 0.01992(3) Uani 1 d . . . .
H H3A 0.751(14) 0.3234(2) 1.1112(4) 0.04217 Uani 1 d D U . .
H H3B 0.8312(3) 0.281(14) 0.9831(4) 0.04309 Uani 1 d D U . .
H H3C 0.921(14) 0.3192(2) 1.1891(3) 0.04416 Uani 1 d D U . .
H H5A 1.014(14) 0.44033(17) 0.6672(5) 0.04121 Uani 1 d D U . .
H H5B 0.8516(3) 0.446(14) 0.5298(3) 0.03718 Uani 1 d D U . .
H H5C 0.9380(3) 0.530(14) 0.6165(5) 0.03630 Uani 1 d D U . .
H H7A 0.7745(4) 0.5885(3) 1.169(14) 0.03491 Uani 1 d D U . .
H H7B 0.7971(4) 0.642(14) 1.0025(6) 0.03160 Uani 1 d D U . .
H H8A 0.5623(4) 0.546(14) 0.9483(6) 0.03186 Uani 1 d D U . .
H H8B 0.5748(4) 0.643(14) 1.0151(5) 0.03553 Uani 1 d D U . .
H H10A 0.4015(4) 0.579(14) 0.6621(6) 0.03237 Uani 1 d D U . .
H H10B 0.4093(4) 0.669(14) 0.7622(5) 0.03562 Uani 1 d D U . .
H H11A 0.4866(4) 0.726(14) 0.5426(6) 0.03119 Uani 1 d D U . .
H H11B 0.330(14) 0.6883(3) 0.4549(6) 0.03500 Uani 1 d D U . .
H H12A 0.6461(4) 0.573(14) 0.5650(3) 0.02598 Uani 1 d D U . .
H H12B 0.6408(4) 0.561(14) 0.3499(4) 0.02838 Uani 1 d D U . .
H H15A 0.8442(2) 0.761(14) 0.3517(3) 0.04009 Uani 1 d D U . .
H H15B 0.9337(3) 0.73281(16) 0.567(14) 0.03949 Uani 1 d D U . .
H H15C 0.972(14) 0.69556(15) 0.3914(4) 0.04270 Uani 1 d D U . .

loop_
_atom_site_aniso_label
_atom_site_aniso_U_11
_atom_site_aniso_U_22
_atom_site_aniso_U_33
_atom_site_aniso_U_12
_atom_site_aniso_U_13
_atom_site_aniso_U_23
S1 0.01274(2) 0.01191(2) 0.01476(3) -0.001057(18) 0.002454(18) 0.00056(2)
O2 0.02926(15) 0.02448(16) 0.01968(11) -0.00214(9) 0.01478(13) 0.00314(12)
O4 0.02772(16) 0.01751(14) 0.03040(15) 0.00492(7) 0.01361(14) -0.00140(12)
O6 0.02058(11) 0.01630(12) 0.01803(10) -0.00222(7) 0.00870(12) 0.00233(9)
O9 0.01556(13) 0.01778(13) 0.01537(15) 0.00045(7) 0.00836(12) -0.00002(10)
O1 0.01398(8) 0.01424(8) 0.01887(14) -0.00266(7) 0.00171(9) -0.00043(8)
O3 0.01849(9) 0.01783(9) 0.01733(10) -0.00011(10) 0.00253(9) 0.00410(9)
O5 0.01890(11) 0.01178(11) 0.02771(18) -0.00262(10) 0.01239(12) -0.00505(10)
O14 0.01612(10) 0.01482(11) 0.01645(14) -0.00337(8) 0.00876(10) -0.00350(9)
N1 0.01459(10) 0.01377(10) 0.01116(9) -0.00143(6) 0.00540(9) -0.00040(9)
N3 0.01338(10) 0.01455(10) 0.01706(11) 0.00127(7) 0.00537(10) 0.00404(10)
N5 0.01259(10) 0.01555(12) 0.01409(10) 0.00086(7) 0.00614(9) 0.00076(10)
C2 0.01470(9) 0.01605(10) 0.01289(10) -0.00132(7) 0.00548(8) 0.00190(9)
C4 0.01301(9) 0.01453(9) 0.01761(11) 0.00180(7) 0.00545(8) 0.00092(9)
C6 0.01110(8) 0.01411(9) 0.01118(9) -0.00127(6) 0.00366(7) 0.00046(8)
C3 0.02112(11) 0.01771(10) 0.02680(14) 0.00213(8) 0.00802(10) 0.00901(10)
C5 0.02095(10) 0.02370(12) 0.01746(11) 0.00284(8) 0.01111(9) 0.00071(10)
C7 0.02080(12) 0.01563(9) 0.01358(11) -0.00201(8) 0.00728(9) -0.00353(10)
C8 0.02054(12) 0.01681(11) 0.01712(13) 0.00113(8) 0.01156(10) 0.00001(9)
C10 0.01548(11) 0.02102(12) 0.02083(13) -0.00059(8) 0.00977(10) -0.00055(11)
C11 0.01462(10) 0.01475(10) 0.02107(14) 0.00193(8) 0.00639(8) 0.00000(11)
C12 0.01312(9) 0.01095(9) 0.01489(12) -0.00125(8) 0.00470(7) -0.00070(8)
C13 0.01345(8) 0.01142(9) 0.01367(11) -0.00169(7) 0.00534(8) -0.00141(8)
C15 0.01890(10) 0.01871(10) 0.02556(14) -0.00590(8) 0.01207(9) -0.00406(10)
H3A 0.03698 0.04128 0.05557 0.00421 0.02538 0.01542
H3B 0.06103 0.02809 0.04169 0.00265 0.01998 0.00100
H3C 0.03587 0.04542 0.03977 0.00092 -0.00095 0.01536
H5A 0.03228 0.05100 0.04558 0.02042 0.02019 0.01029
H5B 0.03574 0.04586 0.02995 -0.00693 0.01154 -0.00900
H5C 0.04897 0.02497 0.04305 -0.00106 0.02627 0.00234
H7A 0.04369 0.04314 0.01878 0.00263 0.01207 -0.00066
H7B 0.03574 0.02596 0.03557 -0.00628 0.01562 -0.00100
H8A 0.03312 0.02826 0.03602 -0.00452 0.01443 0.00397
H8B 0.04465 0.03555 0.03254 0.00890 0.02124 -0.00565
H10A 0.02863 0.02665 0.04089 -0.00441 0.01105 0.00361
H10B 0.03803 0.03714 0.03917 0.01208 0.02290 -0.00004
H11A 0.03637 0.02321 0.03709 -0.00584 0.01679 -0.00314
H11B 0.02199 0.04146 0.04046 0.00803 0.00962 0.00606
H12A 0.02689 0.02932 0.02135 -0.00239 0.00800 0.00440
H12B 0.03250 0.02706 0.02722 -0.00193 0.01256 -0.01089
H15A 0.03771 0.03215 0.04666 -0.00210 0.01015 0.01352
H15B 0.04462 0.04384 0.02944 -0.01773 0.01230 -0.00437
H15C 0.03661 0.04445 0.05933 -0.00304 0.03217 -0.00088

loop_
_atom_type_symbol
_atom_type_description
_atom_type_scat_dispersion_real
_atom_type_scat_dispersion_imag
_atom_type_scat_source
C C 0.0033 0.0016 'Su & Coppens. Acta. Cryst. (1997) A53, 749-762.'
H H 0.0000 0.0000 'Su & Coppens. Acta. Cryst. (1997) A53, 749-762.'
N N 0.0061 0.0033 'Su & Coppens. Acta. Cryst. (1997) A53, 749-762.'
O O 0.0106 0.0060 'Su & Coppens. Acta. Cryst. (1997) A53, 749-762.'
S S 0.1246 0.1234 'Su & Coppens. Acta. Cryst. (1997) A53, 749-762.'

loop_
_exptl_crystal_face_index_h
_exptl_crystal_face_index_k
_exptl_crystal_face_index_l
_exptl_crystal_face_perp_dist
4.00 1.00 -1.00 0.1560
-3.00 1.00 0.00 0.1180
4.00 -3.00 1.00 0.1400
1.00 2.00 -1.00 0.1120
-4.00 4.00 -1.00 0.1350
2.00 -4.00 1.00 0.1570
1.00 4.00 -2.00 0.1220
4.00 -1.00 -1.00 0.1660
-2.00 -3.00 2.00 0.0950
4.00 -3.00 -1.00 0.1640
-2.00 -4.00 3.00 0.1130
4.00 -3.00 -2.00 0.1640
3.00 -4.00 -1.00 0.1670
4.00 -3.00 -3.00 0.1640
-3.00 3.00 2.00 0.1070
2.00 -1.00 -2.00 0.1610
2.00 -4.00 -1.00 0.1630
2.00 -1.00 -3.00 0.1650
1.00 -2.00 -1.00 0.1560
1.00 -4.00 -2.00 0.1540
0.00 -1.00 0.00 0.1260
0.00 1.00 0.00 0.1560
0.00 -1.00 1.00 0.1480
-1.00 -4.00 -2.00 0.1470
-1.00 -4.00 1.00 0.1170
3.00 3.00 1.00 0.1840
-2.00 -3.00 0.00 0.1320
-4.00 3.00 -4.00 0.1490
-3.00 -2.00 -1.00 0.1280
-4.00 0.00 -1.00 0.1300
-4.00 -1.00 0.00 0.1070
-3.00 -4.00 2.00 0.0930
-4.00 -1.00 1.00 0.0950
-3.00 -2.00 2.00 0.0880
-1.00 4.00 0.00 0.1440
-1.00 4.00 1.00 0.1440
-2.00 4.00 3.00 0.1350
-2.00 1.00 4.00 0.1340
-1.00 4.00 4.00 0.1460
2.00 3.00 2.00 0.1800
3.00 1.00 0.00 0.1510
2.00 5.00 -2.00 0.1110
-1.00 7.00 -3.00 0.1370
-2.00 4.00 1.00 0.1260
-4.00 8.00 3.00 0.1170
3.00 -4.00 0.00 0.1560
0.00 -7.00 1.00 0.1430
1.00 -7.00 -7.00 0.1450
-1.00 -6.00 0.00 0.1200

loop_
_geom_angle_atom_site_label_1
_geom_angle_atom_site_label_2
_geom_angle_atom_site_label_3
_geom_angle
_geom_angle_site_symmetry_1
_geom_angle_site_symmetry_2
_geom_angle_site_symmetry_3
_geom_angle_publ_flag
O3 S1 O1 117.777(15) . . . ?
O3 S1 C11 107.465(17) . . . ?
O3 S1 C12 108.497(13) . . . ?
O1 S1 C11 108.768(14) . . . ?
O1 S1 C12 106.332(13) . . . ?
C11 S1 C12 107.613(12) . . . ?
C10 O9 C8 111.99(3) . . . ?
C13 O14 C15 115.38(3) . . . ?
C6 N1 C2 123.97(3) . . . ?
C6 N1 C7 118.83(3) . . . ?
C2 N1 C7 117.18(3) . . . ?
C4 N3 C2 123.61(3) . . . ?
C4 N3 C3 118.56(3) . . . ?
C2 N3 C3 117.75(3) . . . ?
C4 N5 C6 123.93(3) . . . ?
C4 N5 C5 117.28(3) . . . ?
C6 N5 C5 118.31(3) . . . ?
O2 C2 N3 122.12(4) . . . ?
O2 C2 N1 121.79(3) . . . ?
N3 C2 N1 116.08(3) . . . ?
O4 C4 N3 122.53(4) . . . ?
O4 C4 N5 121.47(4) . . . ?
N3 C4 N5 115.97(3) . . . ?
O6 C6 N1 122.44(3) . . . ?
O6 C6 N5 121.84(3) . . . ?
N1 C6 N5 115.71(3) . . . ?
N3 C3 H3B 107.(11) . . . ?
N3 C3 H3A 108.(2) . . . ?
N3 C3 H3C 109.(2) . . . ?
H3B C3 H3A 111.(2) . . . ?
H3B C3 H3C 111.(2) . . . ?
H3A C3 H3C 111.(9) . . . ?
N5 C5 H5C 106.5(5) . . . ?
N5 C5 H5A 109.(5) . . . ?
N5 C5 H5B 109.7(5) . . . ?
H5C C5 H5A 111.(7) . . . ?
H5C C5 H5B 111.(14) . . . ?
H5A C5 H5B 110.(8) . . . ?
N1 C7 C8 112.57(2) . . . ?
N1 C7 H7A 107.(3) . . . ?
N1 C7 H7B 107.(11) . . . ?
C8 C7 H7A 109.8(7) . . . ?
C8 C7 H7B 110.(1) . . . ?
H7A C7 H7B 110.(3) . . . ?
O9 C8 C7 108.71(3) . . . ?
O9 C8 H8A 110.6(40) . . . ?
O9 C8 H8B 109.(4) . . . ?
C7 C8 H8A 111.(1) . . . ?
C7 C8 H8B 108.(1) . . . ?
H8A C8 H8B 110.(14) . . . ?
O9 C10 C11 108.75(3) . . . ?
O9 C10 H10A 111.(2) . . . ?
O9 C10 H10B 110.(2) . . . ?
C11 C10 H10A 111.(6) . . . ?
C11 C10 H10B 107.(6) . . . ?
H10A C10 H10B 109.(14) . . . ?
S1 C11 C10 115.29(2) . . . ?
S1 C11 H11A 108.(7) . . . ?
S1 C11 H11B 101.(4) . . . ?
C10 C11 H11A 111.(6) . . . ?
C10 C11 H11B 111.(1) . . . ?
H11A C11 H11B 110.(5) . . . ?
S1 C12 C13 113.215(17) . . . ?
S1 C12 H12A 106.(3) . . . ?
S1 C12 H12B 105.(3) . . . ?
C13 C12 H12A 110.(11) . . . ?
C13 C12 H12B 113.(10) . . . ?
H12A C12 H12B 110.(10) . . . ?
O14 C13 O5 124.51(3) . . . ?
O14 C13 C12 110.41(3) . . . ?
O5 C13 C12 125.09(3) . . . ?
O14 C15 H15C 108.(5) . . . ?
O14 C15 H15A 108.(10) . . . ?
O14 C15 H15B 108.2(9) . . . ?
H15C C15 H15A 111.(5) . . . ?
H15C C15 H15B 111.(4) . . . ?
H15A C15 H15B 111.(5) . . . ?

loop_
_geom_bond_atom_site_label_1
_geom_bond_atom_site_label_2
_geom_bond_distance
_geom_bond_site_symmetry_2
_geom_bond_publ_flag
S1 O3 1.4316(4) . ?
S1 O1 1.4364(4) . ?
S1 C11 1.7709(4) . ?
S1 C12 1.7787(3) . ?
O2 C2 1.2147(6) . ?
O4 C4 1.2114(6) . ?
O6 C6 1.2105(5) . ?
O9 C10 1.4125(5) . ?
O9 C8 1.4168(6) . ?
O5 C13 1.2046(5) . ?
O14 C13 1.3337(5) . ?
O14 C15 1.4419(5) . ?
N1 C6 1.3805(5) . ?
N1 C2 1.3841(5) . ?
N1 C7 1.4705(5) . ?
N3 C4 1.3779(5) . ?
N3 C2 1.3816(5) . ?
N3 C3 1.4609(5) . ?
N5 C4 1.3830(5) . ?
N5 C6 1.3846(5) . ?
N5 C5 1.4630(5) . ?
C3 H3B 1.08681 . ?
C3 H3A 1.08724 . ?
C3 H3C 1.09242 . ?
C5 H5C 1.08771 . ?
C5 H5A 1.09063 . ?
C5 H5B 1.09339 . ?
C7 C8 1.5148(5) . ?
C7 H7A 1.08699 . ?
C7 H7B 1.08709 . ?
C8 H8A 1.09894 . ?
C8 H8B 1.10101 . ?
C10 C11 1.5162(5) . ?
C10 H10A 1.09863 . ?
C10 H10B 1.09932 . ?
C11 H11A 1.09025 . ?
C11 H11B 1.09532 . ?
C12 C13 1.5123(4) . ?
C12 H12A 1.09156 . ?
C12 H12B 1.09315 . ?
C15 H15C 1.09008 . ?
C15 H15A 1.09186 . ?
C15 H15B 1.09234 . ?

loop_
_geom_torsion_atom_site_label_1
_geom_torsion_atom_site_label_2
_geom_torsion_atom_site_label_3
_geom_torsion_atom_site_label_4
_geom_torsion_site_symmetry_1
_geom_torsion_site_symmetry_2
_geom_torsion_site_symmetry_3
_geom_torsion_site_symmetry_4
_geom_torsion
_geom_torsion_publ_flag
S1 C11 C10 O9 . . . . 71.20(2) ?
S1 C11 C10 H10A . . . . -51.(3) ?
S1 C11 C10 H10B . . . . -170.(3) ?
S1 C12 C13 O14 . . . . -139.67(2) ?
S1 C12 C13 O5 . . . . 40.85(3) ?
O2 C2 N3 C4 . . . . 175.49(2) ?
O2 C2 N3 C3 . . . . -1.02(2) ?
O2 C2 N1 C6 . . . . 176.77(2) ?
O2 C2 N1 C7 . . . . -4.72(2) ?
O4 C4 N3 C2 . . . . -171.68(2) ?
O4 C4 N3 C3 . . . . 4.81(2) ?
O4 C4 N5 C6 . . . . 174.53(2) ?
O4 C4 N5 C5 . . . . 2.61(2) ?
O6 C6 N1 C2 . . . . -174.76(2) ?
O6 C6 N1 C7 . . . . 6.75(2) ?
O6 C6 N5 C4 . . . . 179.60(2) ?
O6 C6 N5 C5 . . . . -8.56(2) ?
O9 C10 C11 H11A . . . . -52.(9) ?
O9 C10 C11 H11B . . . . -174.5(10) ?
O9 C8 C7 N1 . . . . -74.92(3) ?
O9 C8 C7 H7A . . . . 166.(1) ?
O9 C8 C7 H7B . . . . 45.(10) ?
O1 S1 C11 C10 . . . . 50.91(2) ?
O1 S1 C11 H11A . . . . 176.(4) ?
O1 S1 C11 H11B . . . . -69.(4) ?
O1 S1 C12 C13 . . . . 177.53(2) ?
O1 S1 C12 H12A . . . . -61.7(6) ?
O1 S1 C12 H12B . . . . 54.4(6) ?
O3 S1 C11 C10 . . . . 179.44(2) ?
O3 S1 C11 H11A . . . . -56.(3) ?
O3 S1 C11 H11B . . . . 60.(6) ?
O3 S1 C12 C13 . . . . 49.94(2) ?
O3 S1 C12 H12A . . . . 171.(8) ?
O3 S1 C12 H12B . . . . -73.(8) ?
O5 C13 O14 C15 . . . . -1.02(2) ?
O5 C13 C12 H12A . . . . -78.(4) ?
O5 C13 C12 H12B . . . . 159.(4) ?
O14 C13 C12 H12A . . . . 102.(3) ?
O14 C13 C12 H12B . . . . -21.(3) ?
N1 C6 N5 C4 . . . . 0.27(2) ?
N1 C6 N5 C5 . . . . 172.11(2) ?
N1 C2 N3 C4 . . . . -5.73(2) ?
N1 C2 N3 C3 . . . . 177.76(2) ?
N1 C7 C8 H8A . . . . 47.(6) ?
N1 C7 C8 H8B . . . . 167.(6) ?
N3 C4 N5 C6 . . . . -7.15(2) ?
N3 C4 N5 C5 . . . . -179.07(2) ?
N3 C2 N1 C6 . . . . -2.01(2) ?
N3 C2 N1 C7 . . . . 176.50(2) ?
N5 C4 N3 C2 . . . . 10.02(2) ?
N5 C4 N3 C3 . . . . -173.49(2) ?
N5 C6 N1 C2 . . . . 4.56(2) ?
N5 C6 N1 C7 . . . . -173.92(2) ?
C2 N3 C3 H3B . . . . 156.(2) ?
C2 N3 C3 H3A . . . . 36.(5) ?
C2 N3 C3 H3C . . . . -84.(5) ?
C2 N1 C7 C8 . . . . -82.03(3) ?
C2 N1 C7 H7A . . . . 39.(2) ?
C2 N1 C7 H7B . . . . 156.(2) ?
C4 N3 C3 H3B . . . . -21.(2) ?
C4 N3 C3 H3A . . . . -140.(6) ?
C4 N3 C3 H3C . . . . 99.(6) ?
C4 N5 C5 H5C . . . . -175.4(3) ?
C4 N5 C5 H5A . . . . -56.(6) ?
C4 N5 C5 H5B . . . . 65.0(3) ?
C6 N1 C7 C8 . . . . 96.56(2) ?
C6 N1 C7 H7A . . . . -143.(2) ?
C6 N1 C7 H7B . . . . -25.(2) ?
C6 N5 C5 H5C . . . . 12.(2) ?
C6 N5 C5 H5A . . . . 132.(6) ?
C6 N5 C5 H5B . . . . -107.(2) ?
C7 C8 O9 C10 . . . . -178.28(3) ?
C8 O9 C10 C11 . . . . 167.88(2) ?
C8 O9 C10 H10A . . . . -70.(10) ?
C8 O9 C10 H10B . . . . 51.(10) ?
C10 O9 C8 H8A . . . . 60.(10) ?
C10 O9 C8 H8B . . . . -61.(10) ?
C10 C11 S1 C12 . . . . -63.90(3) ?
C11 S1 C12 C13 . . . . -66.06(3) ?
C11 S1 C12 H12A . . . . 55.(9) ?
C11 S1 C12 H12B . . . . 171.(9) ?
C12 S1 C11 H11A . . . . 61.(9) ?
C12 S1 C11 H11B . . . . 176.(2) ?
C12 C13 O14 C15 . . . . 179.49(2) ?
C13 O14 C15 H15C . . . . 179.(2) ?
C13 O14 C15 H15A . . . . -61.(3) ?
C13 O14 C15 H15B . . . . 59.(4) ?
H7A C7 C8 H8A . . . . -72.(11) ?
H7A C7 C8 H8B . . . . 48.(10) ?
H7B C7 C8 H8A . . . . 166.(9) ?
H7B C7 C8 H8B . . . . -74.(9) ?
H10A C10 C11 H11A . . . . -174.(9) ?
H10A C10 C11 H11B . . . . 64.(9) ?
H10B C10 C11 H11A . . . . 67.(9) ?
H10B C10 C11 H11B . . . . -55.(9) ?

loop_
_atom_site_anharm_gc_c_label
_atom_site_anharm_gc_c_111
_atom_site_anharm_gc_c_222
_atom_site_anharm_gc_c_333
_atom_site_anharm_gc_c_112
_atom_site_anharm_gc_c_122
_atom_site_anharm_gc_c_113
_atom_site_anharm_gc_c_133
_atom_site_anharm_gc_c_223
_atom_site_anharm_gc_c_233
_atom_site_anharm_gc_c_123
_atom_site_anharm_gc_c_1111
_atom_site_anharm_gc_c_2222
_atom_site_anharm_gc_c_3333
_atom_site_anharm_gc_c_1112
_atom_site_anharm_gc_c_1113
_atom_site_anharm_gc_c_1122
_atom_site_anharm_gc_c_1123
_atom_site_anharm_gc_c_1133
_atom_site_anharm_gc_c_1222
_atom_site_anharm_gc_c_1223
_atom_site_anharm_gc_c_1233
_atom_site_anharm_gc_c_1333
_atom_site_anharm_gc_c_2223
_atom_site_anharm_gc_c_2233
_atom_site_anharm_gc_c_2333
S1 -0.000003(7) -0.0000020(15) 0.00013(3) 0.000024(9) -0.000014(5) 0.00014(2) -0.00025(4) -0.000019(9) 0.00016(2) -0.00013(2) 0.000093(3) 0.0000073(4) 0.000388(16) 0.000002(6) 0.000184(13) 0.000028(4) -0.000022(19) 0.00028(3) 0.000011(2) 0.000051(10) -0.00010(3) 0.00021(3) -0.000012(3) 0.000164(10) -0.00010(2)
O2 0.000148(7) 0.0000070(15) -0.00052(3) -0.000138(9) 0.000005(5) -0.00032(2) -0.00091(4) 0.000130(9) -0.00012(2) -0.00056(2) 0.000158(3) 0.0000182(4) 0.000573(16) -0.000032(6) 0.000360(13) 0.000125(4) -0.000005(19) 0.00061(3) 0.000004(2) 0.000279(10) -0.00005(3) 0.00055(3) 0.000018(3) 0.000351(10) 0.00005(2)
O4 0.000209(7) 0.0000422(15) 0.00087(3) 0.000338(9) 0.000053(5) 0.00066(2) -0.00029(4) 0.000147(9) 0.00039(2) 0.00079(2) 0.000201(3) 0.0000112(4) 0.000973(16) 0.000021(6) 0.000343(13) 0.000067(4) -0.000108(19) 0.00082(3) 0.000003(2) -0.000006(10) -0.00007(3) 0.00078(3) -0.000049(3) 0.000262(10) -0.00036(2)
O6 -0.000005(7) -0.0000491(15) 0.00039(3) -0.000236(9) 0.000000(5) 0.00019(2) 0.00044(4) -0.000006(9) -0.00048(2) -0.00030(2) 0.000120(3) 0.0000136(4) 0.000413(16) -0.000034(6) 0.000099(13) 0.000066(4) -0.000020(19) 0.00032(3) 0.000001(2) 0.000069(10) 0.00000(3) 0.00024(3) 0.000030(3) 0.000204(10) -0.00002(2)
O1 0.000102(7) 0.0000672(15) 0.00018(3) 0.000231(9) 0.000091(5) 0.00035(2) 0.00026(4) 0.000011(9) 0.00036(2) -0.00006(2) -0.000071(3) -0.0000029(4) -0.000338(16) 0.000137(6) -0.000150(13) -0.000015(4) 0.000178(19) -0.00064(3) 0.000076(2) -0.000032(10) 0.00031(3) -0.00028(3) 0.000028(3) -0.000137(10) 0.00004(2)
O3 0.000011(7) -0.0000549(15) 0.00149(3) 0.000033(9) 0.000043(5) 0.00083(2) 0.00013(4) 0.000311(9) -0.00038(2) -0.00034(2) -0.000108(3) -0.0000181(4) 0.000100(16) 0.000009(6) -0.000225(13) -0.000134(4) -0.000036(19) -0.00028(3) -0.000008(2) -0.000032(10) -0.00041(3) 0.00001(3) -0.000076(3) 0.000011(10) -0.00056(2)
